data_7028111
loop_
_publ_author_name
'Al-Juaid, Salih S.'
'Eaborn, Colin'
'Gorrell, Ian B.'
'Hawkes, Simon A.'
'Hitchcock, Peter B.'
'Smith, J. David'

_publ_section_title
;
 Reactions of the alkyltrihydroaluminate
 [Li(thf&#x200A;)2{AlH3[C(SiMe3)3]}]2. Crystal structures of
 [Li(tmen)2][AlH3{C(SiMe3)3}], [AlBr2{C(SiMe3)3}]&#x00B7;thf,
 [AlI2{C(SiMe3)3}]&#x00B7;thf,
 [Li(thf&#x200A;)2(\m-NHPh)2{AlH[C(SiMe3)3]}] and
 [Li(thf&#x200A;)4][Al(NHPh)3{C(SiMe3)3}]
;
_journal_issue 14
_journal_name_full 'Journal of the Chemical Society, Dalton Transactions'
_journal_page_first 2411
_journal_paper_doi 10.1039/a802145g
_journal_year 1998
_chemical_formula_structural '[Li(thf)4][(Me3Si)3CAl(NHPh)3]'
_chemical_formula_sum 'C44 H77 Al Li N3 O4 Si3'
_chemical_formula_weight 830.28
_chemical_name_systematic
; 
 ? 
;
_space_group_IT_number 14
_symmetry_cell_setting monoclinic
_symmetry_space_group_name_Hall '-P 2yn'
_symmetry_space_group_name_H-M 'P 1 21/n 1'
_atom_sites_solution_hydrogens geom
_atom_sites_solution_primary direct
_atom_sites_solution_secondary difmap
_audit_creation_method SHELXL
_cell_angle_alpha 90.00
_cell_angle_beta 98.59(4)
_cell_angle_gamma 90.00
_cell_formula_units_Z 4
_cell_length_a 16.087(5)
_cell_length_b 16.907(6)
_cell_length_c 18.360(11)
_cell_measurement_reflns_used 25
_cell_measurement_temperature 173(2)
_cell_measurement_theta_max 10
_cell_measurement_theta_min 7
_cell_volume 4938(4)
_computing_cell_refinement 'Enraf-Nonius CAD4'
_computing_data_collection 'Enraf-Nonius CAD4'
_computing_molecular_graphics 'CAMERON (Watkin and Pearce,1993)'
_computing_publication_material SHELXL-93
_computing_structure_refinement 'SHELXL-93 (Sheldrick, 1993)'
_computing_structure_solution 'SHELXS-86 (Sheldrick, 1990)'
_diffrn_ambient_temperature 173(2)
_diffrn_measurement_device ' Enraf-Nonius CAD4'
_diffrn_measurement_method \w--2\q
_diffrn_radiation_monochromator graphite
_diffrn_radiation_source 'fine-focus sealed tube'
_diffrn_radiation_type MoK\a
_diffrn_radiation_wavelength 0.71073
_diffrn_reflns_av_R_equivalents 0.0545
_diffrn_reflns_av_sigmaI/netI 0.1172
_diffrn_reflns_limit_h_max 19
_diffrn_reflns_limit_h_min 0
_diffrn_reflns_limit_k_max 20
_diffrn_reflns_limit_k_min 0
_diffrn_reflns_limit_l_max 21
_diffrn_reflns_limit_l_min -21
_diffrn_reflns_number 8985
_diffrn_reflns_theta_max 25.01
_diffrn_reflns_theta_min 2.19
_diffrn_standards_decay_% 0
_diffrn_standards_interval_time 120
_diffrn_standards_number 2
_exptl_absorpt_coefficient_mu 0.154
_exptl_absorpt_correction_type none
_exptl_crystal_density_diffrn 1.117
_exptl_crystal_F_000 1808
_exptl_crystal_size_max 0.40
_exptl_crystal_size_mid 0.40
_exptl_crystal_size_min 0.30
_refine_diff_density_max 0.328
_refine_diff_density_min -0.281
_refine_diff_density_rms 0.058
_refine_ls_extinction_method none
_refine_ls_goodness_of_fit_all 1.017
_refine_ls_goodness_of_fit_obs 1.107
_refine_ls_hydrogen_treatment riding
_refine_ls_matrix_type full
_refine_ls_number_parameters 505
_refine_ls_number_reflns 8666
_refine_ls_number_restraints 0
_refine_ls_restrained_S_all 1.017
_refine_ls_restrained_S_obs 1.107
_refine_ls_R_factor_all 0.1453
_refine_ls_R_factor_obs 0.0735
_refine_ls_shift/esd_max -0.001
_refine_ls_shift/esd_mean 0.000
_refine_ls_structure_factor_coef Fsqd
_refine_ls_weighting_details 'w=1/[\s^2^(Fo^2^)+(0.0569P)^2^+4.6808P] where P=(Fo^2^+2Fc^2^)/3'
_refine_ls_weighting_scheme calc
_refine_ls_wR_factor_all 0.1919
_refine_ls_wR_factor_obs 0.1527
_reflns_number_observed 4799
_reflns_number_total 8666
_reflns_observed_criterion >2sigma(I)
_cod_data_source_file g802145sup1.cif
_cod_data_source_block apr1295
_cod_depositor_comments
;
The following automatic conversions were performed:

'_refine_ls_weighting_scheme' value 'calc
w=1/[\s^2^(Fo^2^)+(0.0569P)^2^+4.6808P] where P=(Fo^2^+2Fc^2^)/3' was
changed to 'calc'. New tag '_refine_ls_weighting_details' was
created. The value of the new tag was set to
'w=1/[\s^2^(Fo^2^)+(0.0569P)^2^+4.6808P] where P=(Fo^2^+2Fc^2^)/3'.

Automatic conversion script
Id: cif_fix_values 3143 2015-03-26 13:38:13Z robertas 
;
_cod_original_cell_volume 4937.6(38)
_cod_original_sg_symbol_H-M P2(1)/n
_cod_database_code 7028111

loop_
_symmetry_equiv_pos_as_xyz
'x, y, z'
'x+1/2, -y+1/2, z+1/2'
'-x, -y, -z'
'-x-1/2, y-1/2, -z-1/2'

loop_
_atom_site_aniso_label
_atom_site_aniso_U_11
_atom_site_aniso_U_22
_atom_site_aniso_U_33
_atom_site_aniso_U_23
_atom_site_aniso_U_13
_atom_site_aniso_U_12
Al 0.0339(7) 0.0359(8) 0.0322(7) -0.0039(6) 0.0040(6) 0.0044(6)
Si1 0.0389(7) 0.0318(7) 0.0381(7) -0.0028(6) 0.0038(6) 0.0038(6)
Si2 0.0402(7) 0.0363(7) 0.0401(8) -0.0066(6) 0.0086(6) -0.0008(6)
Si3 0.0399(8) 0.0376(8) 0.0354(7) -0.0015(6) -0.0019(6) 0.0067(6)
N1 0.044(2) 0.038(2) 0.040(2) -0.006(2) 0.013(2) 0.010(2)
N2 0.031(2) 0.045(2) 0.036(2) -0.010(2) 0.006(2) 0.007(2)
N3 0.031(2) 0.048(3) 0.045(2) 0.004(2) 0.002(2) 0.006(2)
Li 0.040(5) 0.059(6) 0.048(5) 0.000(4) 0.003(4) 0.000(4)
O1 0.074(3) 0.063(3) 0.050(2) -0.007(2) -0.010(2) 0.018(2)
O2 0.064(3) 0.059(2) 0.073(3) -0.012(2) 0.031(2) -0.009(2)
O3 0.049(2) 0.073(3) 0.062(2) 0.024(2) 0.000(2) -0.005(2)
O4 0.059(2) 0.077(3) 0.049(2) -0.011(2) -0.003(2) 0.021(2)
C1 0.029(2) 0.027(2) 0.032(2) -0.004(2) 0.002(2) 0.002(2)
C2 0.047(3) 0.038(3) 0.050(3) 0.003(2) 0.005(2) 0.011(2)
C3 0.055(3) 0.032(3) 0.055(3) -0.001(2) 0.007(3) -0.001(2)
C4 0.055(3) 0.038(3) 0.055(3) -0.008(2) 0.008(3) 0.009(2)
C5 0.054(3) 0.061(3) 0.044(3) 0.000(3) 0.020(3) -0.001(3)
C6 0.053(3) 0.043(3) 0.066(4) -0.009(3) 0.018(3) -0.007(3)
C7 0.034(3) 0.060(3) 0.057(3) -0.011(3) 0.010(2) 0.001(2)
C8 0.039(3) 0.053(3) 0.046(3) 0.000(3) -0.003(2) 0.008(2)
C9 0.052(3) 0.044(3) 0.049(3) 0.008(2) 0.004(3) 0.014(3)
C10 0.057(3) 0.059(4) 0.035(3) -0.004(3) -0.007(2) 0.005(3)
C11 0.044(3) 0.042(3) 0.024(2) -0.007(2) -0.002(2) 0.010(2)
C12 0.060(3) 0.044(3) 0.043(3) 0.000(2) -0.002(3) 0.011(3)
C13 0.067(4) 0.055(4) 0.068(4) 0.001(3) -0.007(3) 0.025(3)
C14 0.059(4) 0.080(5) 0.065(4) -0.013(4) -0.001(3) 0.036(4)
C15 0.047(3) 0.083(5) 0.062(4) -0.001(3) 0.010(3) 0.021(3)
C16 0.046(3) 0.051(3) 0.046(3) -0.005(3) 0.003(2) 0.017(3)
C17 0.034(3) 0.035(3) 0.034(3) -0.005(2) 0.008(2) -0.004(2)
C18 0.028(3) 0.053(3) 0.048(3) -0.014(2) 0.005(2) 0.005(2)
C19 0.039(3) 0.065(4) 0.044(3) -0.013(3) -0.003(2) 0.000(3)
C20 0.048(3) 0.062(4) 0.040(3) -0.018(3) 0.008(2) -0.002(3)
C21 0.050(3) 0.051(3) 0.048(3) -0.010(3) 0.016(3) 0.009(3)
C22 0.034(3) 0.048(3) 0.043(3) -0.004(2) 0.010(2) 0.006(2)
C23 0.045(3) 0.052(3) 0.040(3) -0.001(3) 0.015(2) -0.002(3)
C24 0.063(4) 0.069(4) 0.038(3) 0.006(3) -0.005(3) -0.027(3)
C25 0.098(5) 0.103(6) 0.055(4) 0.033(4) -0.017(4) -0.041(4)
C26 0.126(7) 0.111(6) 0.062(4) 0.033(4) 0.007(4) -0.055(5)
C27 0.071(4) 0.087(5) 0.071(4) 0.010(4) 0.018(4) -0.035(4)
C28 0.043(3) 0.066(4) 0.057(3) -0.006(3) 0.015(3) -0.008(3)
C29 0.110(6) 0.080(5) 0.070(5) -0.001(4) -0.015(4) 0.018(4)
C30 0.139(8) 0.130(7) 0.067(5) -0.021(5) -0.024(5) 0.021(6)
C31 0.133(7) 0.168(9) 0.069(5) -0.031(6) -0.044(5) 0.058(7)
C32 0.165(8) 0.102(6) 0.085(5) -0.013(5) -0.049(6) 0.050(6)
C33 0.102(5) 0.085(5) 0.093(5) -0.013(4) 0.065(4) -0.004(4)
C34 0.057(4) 0.120(6) 0.065(4) 0.014(4) 0.011(3) 0.006(4)
C35 0.084(5) 0.115(6) 0.061(4) 0.008(4) 0.008(4) -0.046(5)
C36 0.096(6) 0.078(5) 0.134(7) -0.029(5) 0.053(5) -0.021(4)
C37 0.077(5) 0.102(6) 0.124(6) 0.055(5) -0.009(5) 0.005(4)
C38 0.179(10) 0.123(8) 0.077(6) 0.042(5) 0.005(6) 0.057(7)
C39 0.190(11) 0.178(11) 0.132(9) 0.084(8) 0.040(9) -0.035(10)
C40 0.089(6) 0.115(7) 0.120(7) 0.027(6) 0.012(5) -0.031(5)
C41 0.081(5) 0.098(5) 0.055(4) -0.022(4) -0.001(3) 0.009(4)
C42 0.165(8) 0.073(5) 0.101(6) -0.033(5) -0.009(6) 0.012(5)
C43 0.077(5) 0.054(4) 0.151(7) -0.017(5) 0.040(5) 0.008(4)
C44 0.071(4) 0.073(4) 0.084(5) 0.007(4) -0.006(4) 0.016(4)

loop_
_atom_site_label
_atom_site_type_symbol
_atom_site_fract_x
_atom_site_fract_y
_atom_site_fract_z
_atom_site_U_iso_or_equiv
_atom_site_thermal_displace_type
_atom_site_occupancy
_atom_site_calc_flag
_atom_site_refinement_flags
Al Al 0.23846(8) 0.85847(8) 0.05679(7) 0.0341(3) Uani 1 d .
Si1 Si 0.19296(8) 1.00790(7) 0.14779(7) 0.0365(3) Uani 1 d .
Si2 Si 0.11153(8) 0.84891(8) 0.17772(7) 0.0386(3) Uani 1 d .
Si3 Si 0.30120(8) 0.87415(8) 0.22723(7) 0.0384(3) Uani 1 d .
N1 N 0.2830(2) 0.7579(2) 0.0736(2) 0.0402(10) Uani 1 d .
H1 H 0.2526(2) 0.7307(2) 0.1009(2) 0.048 Uiso 1 calc R
N2 N 0.1424(2) 0.8522(2) -0.0124(2) 0.0370(9) Uani 1 d .
H2 H 0.0980(2) 0.8753(2) 0.0008(2) 0.044 Uiso 1 calc R
N3 N 0.3181(2) 0.9215(2) 0.0224(2) 0.0418(10) Uani 1 d .
H3 H 0.3691(2) 0.9099(2) 0.0444(2) 0.050 Uiso 1 calc R
Li Li 0.8167(5) 0.5781(5) 0.1383(5) 0.050(2) Uani 1 d .
O1 O 0.8869(2) 0.6165(2) 0.2234(2) 0.0644(11) Uani 1 d .
O2 O 0.7145(2) 0.5324(2) 0.1598(2) 0.0629(11) Uani 1 d .
O3 O 0.7900(2) 0.6659(2) 0.0755(2) 0.0622(11) Uani 1 d .
O4 O 0.8731(2) 0.5023(2) 0.0852(2) 0.0627(10) Uani 1 d .
C1 C 0.2094(3) 0.8981(2) 0.1551(2) 0.0296(10) Uani 1 d .
C2 C 0.1276(3) 1.0384(3) 0.0590(3) 0.0454(12) Uani 1 d .
H2A H 0.1530(3) 1.0180(3) 0.0175(3) 0.068 Uiso 1 calc R
H2B H 0.1248(3) 1.0963(3) 0.0563(3) 0.068 Uiso 1 calc R
H2C H 0.0707(3) 1.0169(3) 0.0567(3) 0.068 Uiso 1 calc R
C3 C 0.2926(3) 1.0667(3) 0.1529(3) 0.0474(13) Uani 1 d .
H3A H 0.3252(3) 1.0476(3) 0.1154(3) 0.071 Uiso 1 calc R
H3B H 0.3257(3) 1.0605(3) 0.2019(3) 0.071 Uiso 1 calc R
H3C H 0.2788(3) 1.1227(3) 0.1441(3) 0.071 Uiso 1 calc R
C4 C 0.1377(3) 1.0504(3) 0.2216(3) 0.0491(13) Uani 1 d .
H4A H 0.0845(3) 1.0224(3) 0.2223(3) 0.074 Uiso 1 calc R
H4B H 0.1264(3) 1.1067(3) 0.2117(3) 0.074 Uiso 1 calc R
H4C H 0.1733(3) 1.0445(3) 0.2695(3) 0.074 Uiso 1 calc R
C5 C 0.0988(3) 0.8541(3) 0.2780(3) 0.0516(14) Uani 1 d .
H5A H 0.1022(3) 0.9094(3) 0.2942(3) 0.077 Uiso 1 calc R
H5B H 0.1437(3) 0.8235(3) 0.3072(3) 0.077 Uiso 1 calc R
H5C H 0.0441(3) 0.8321(3) 0.2845(3) 0.077 Uiso 1 calc R
C6 C 0.1041(3) 0.7412(3) 0.1530(3) 0.0530(14) Uani 1 d .
H6A H 0.1550(3) 0.7139(3) 0.1763(3) 0.080 Uiso 1 calc R
H6B H 0.0987(3) 0.7353(3) 0.0994(3) 0.080 Uiso 1 calc R
H6C H 0.0548(3) 0.7180(3) 0.1705(3) 0.080 Uiso 1 calc R
C7 C 0.0098(3) 0.8901(3) 0.1287(3) 0.0498(13) Uani 1 d .
H7A H 0.0073(3) 0.9470(3) 0.1382(3) 0.075 Uiso 1 calc R
H7B H -0.0374(3) 0.8637(3) 0.1467(3) 0.075 Uiso 1 calc R
H7C H 0.0064(3) 0.8810(3) 0.0756(3) 0.075 Uiso 1 calc R
C8 C 0.4064(3) 0.8865(3) 0.1957(3) 0.0469(13) Uani 1 d .
H8A H 0.4511(3) 0.8730(3) 0.2361(3) 0.070 Uiso 1 calc R
H8B H 0.4132(3) 0.9415(3) 0.1808(3) 0.070 Uiso 1 calc R
H8C H 0.4098(3) 0.8514(3) 0.1538(3) 0.070 Uiso 1 calc R
C9 C 0.3036(3) 0.7698(3) 0.2627(3) 0.0487(13) Uani 1 d .
H9A H 0.3533(3) 0.7625(3) 0.3000(3) 0.073 Uiso 1 calc R
H9B H 0.3060(3) 0.7330(3) 0.2219(3) 0.073 Uiso 1 calc R
H9C H 0.2528(3) 0.7596(3) 0.2848(3) 0.073 Uiso 1 calc R
C10 C 0.3083(3) 0.9367(3) 0.3133(2) 0.0514(14) Uani 1 d .
H10A H 0.3576(3) 0.9207(3) 0.3482(2) 0.077 Uiso 1 calc R
H10B H 0.2574(3) 0.9293(3) 0.3360(2) 0.077 Uiso 1 calc R
H10C H 0.3135(3) 0.9926(3) 0.3004(2) 0.077 Uiso 1 calc R
C11 C 0.3485(3) 0.7119(3) 0.0570(2) 0.0373(11) Uani 1 d .
C12 C 0.3568(3) 0.6325(3) 0.0802(3) 0.0499(13) Uani 1 d .
H12 H 0.3165(3) 0.6103(3) 0.1072(3) 0.060 Uiso 1 calc R
C13 C 0.4216(4) 0.5870(4) 0.0645(3) 0.065(2) Uani 1 d .
H13 H 0.4263(4) 0.5340(4) 0.0816(3) 0.078 Uiso 1 calc R
C14 C 0.4802(4) 0.6160(4) 0.0247(3) 0.069(2) Uani 1 d .
H14 H 0.5246(4) 0.5835(4) 0.0133(3) 0.083 Uiso 1 calc R
C15 C 0.4733(3) 0.6944(4) 0.0011(3) 0.064(2) Uani 1 d .
H15 H 0.5136(3) 0.7159(4) -0.0263(3) 0.076 Uiso 1 calc R
C16 C 0.4089(3) 0.7403(3) 0.0175(3) 0.0483(13) Uani 1 d .
H16 H 0.4054(3) 0.7937(3) 0.0011(3) 0.058 Uiso 1 calc R
C17 C 0.1284(3) 0.8174(3) -0.0812(2) 0.0340(11) Uani 1 d .
C18 C 0.0538(3) 0.8275(3) -0.1294(3) 0.0429(12) Uani 1 d .
H18 H 0.0110(3) 0.8599(3) -0.1146(3) 0.051 Uiso 1 calc R
C19 C 0.0397(3) 0.7923(3) -0.1977(3) 0.0502(13) Uani 1 d .
H19 H -0.0124(3) 0.7999(3) -0.2287(3) 0.060 Uiso 1 calc R
C20 C 0.1005(3) 0.7463(3) -0.2213(3) 0.0500(13) Uani 1 d .
H20 H 0.0910(3) 0.7220(3) -0.2684(3) 0.060 Uiso 1 calc R
C21 C 0.1759(3) 0.7359(3) -0.1752(3) 0.0488(13) Uani 1 d .
H21 H 0.2184(3) 0.7041(3) -0.1910(3) 0.059 Uiso 1 calc R
C22 C 0.1905(3) 0.7710(3) -0.1066(3) 0.0413(12) Uani 1 d .
H22 H 0.2432(3) 0.7637(3) -0.0763(3) 0.050 Uiso 1 calc R
C23 C 0.3198(3) 0.9814(3) -0.0279(3) 0.0448(12) Uani 1 d .
C24 C 0.2527(3) 0.9947(3) -0.0852(3) 0.058(2) Uani 1 d .
H24 H 0.2056(3) 0.9602(3) -0.0907(3) 0.070 Uiso 1 calc R
C25 C 0.2542(4) 1.0571(4) -0.1334(3) 0.089(2) Uani 1 d .
H25 H 0.2069(4) 1.0663(4) -0.1701(3) 0.106 Uiso 1 calc R
C26 C 0.3234(5) 1.1068(5) -0.1295(4) 0.101(3) Uani 1 d .
H26 H 0.3245(5) 1.1487(5) -0.1639(4) 0.121 Uiso 1 calc R
C27 C 0.3903(4) 1.0941(4) -0.0751(4) 0.076(2) Uani 1 d .
H27 H 0.4384(4) 1.1273(4) -0.0719(4) 0.091 Uiso 1 calc R
C28 C 0.3884(3) 1.0334(3) -0.0249(3) 0.0546(14) Uani 1 d .
H28 H 0.4351(3) 1.0266(3) 0.0128(3) 0.066 Uiso 1 calc R
C29 C 0.8752(5) 0.6938(4) 0.2501(4) 0.090(2) Uani 1 d .
H29A H 0.8150(5) 0.7084(4) 0.2407(4) 0.107 Uiso 1 calc R
H29B H 0.9072(5) 0.7327(4) 0.2251(4) 0.107 Uiso 1 calc R
C30 C 0.9050(6) 0.6933(5) 0.3280(4) 0.116(3) Uani 1 d .
H30A H 0.9316(6) 0.7446(5) 0.3437(4) 0.139 Uiso 1 calc R
H30B H 0.8578(6) 0.6840(5) 0.3560(4) 0.139 Uiso 1 calc R
C31 C 0.9638(5) 0.6319(6) 0.3404(4) 0.129(4) Uani 1 d .
H31A H 0.9615(5) 0.6063(6) 0.3886(4) 0.155 Uiso 1 calc R
H31B H 1.0215(5) 0.6520(6) 0.3396(4) 0.155 Uiso 1 calc R
C32 C 0.9390(6) 0.5753(5) 0.2790(4) 0.124(3) Uani 1 d .
H32A H 0.9895(6) 0.5552(5) 0.2600(4) 0.149 Uiso 1 calc R
H32B H 0.9085(6) 0.5298(5) 0.2963(4) 0.149 Uiso 1 calc R
C33 C 0.6627(4) 0.5737(4) 0.2038(4) 0.088(2) Uani 1 d .
H33A H 0.6399(4) 0.6224(4) 0.1783(4) 0.106 Uiso 1 calc R
H33B H 0.6959(4) 0.5888(4) 0.2516(4) 0.106 Uiso 1 calc R
C34 C 0.5930(4) 0.5200(4) 0.2158(4) 0.081(2) Uani 1 d .
H34A H 0.5379(4) 0.5436(4) 0.1961(4) 0.097 Uiso 1 calc R
H34B H 0.5944(4) 0.5092(4) 0.2690(4) 0.097 Uiso 1 calc R
C35 C 0.6073(4) 0.4457(4) 0.1754(4) 0.087(2) Uani 1 d .
H35A H 0.6220(4) 0.4015(4) 0.2104(4) 0.104 Uiso 1 calc R
H35B H 0.5562(4) 0.4311(4) 0.1410(4) 0.104 Uiso 1 calc R
C36 C 0.6768(5) 0.4630(4) 0.1352(4) 0.099(3) Uani 1 d .
H36A H 0.7183(5) 0.4194(4) 0.1423(4) 0.119 Uiso 1 calc R
H36B H 0.6555(5) 0.4671(4) 0.0819(4) 0.119 Uiso 1 calc R
C37 C 0.7121(4) 0.6882(4) 0.0363(4) 0.103(3) Uani 1 d .
H37A H 0.6772(4) 0.7132(4) 0.0699(4) 0.124 Uiso 1 calc R
H37B H 0.6820(4) 0.6410(4) 0.0139(4) 0.124 Uiso 1 calc R
C38 C 0.7267(7) 0.7444(6) -0.0216(4) 0.127(3) Uani 1 d .
H38A H 0.6957(7) 0.7284(6) -0.0701(4) 0.153 Uiso 1 calc R
H38B H 0.7091(7) 0.7985(6) -0.0099(4) 0.153 Uiso 1 calc R
C39 C 0.8143(8) 0.7407(7) -0.0215(6) 0.165(5) Uani 1 d .
H39A H 0.8267(8) 0.7069(7) -0.0626(6) 0.198 Uiso 1 calc R
H39B H 0.8365(8) 0.7943(7) -0.0284(6) 0.198 Uiso 1 calc R
C40 C 0.8530(5) 0.7095(5) 0.0451(5) 0.108(3) Uani 1 d .
H40A H 0.8756(5) 0.7524(5) 0.0790(5) 0.130 Uiso 1 calc R
H40B H 0.8999(5) 0.6742(5) 0.0371(5) 0.130 Uiso 1 calc R
C41 C 0.8395(4) 0.4844(4) 0.0107(3) 0.079(2) Uani 1 d .
H41A H 0.7773(4) 0.4836(4) 0.0043(3) 0.095 Uiso 1 calc R
H41B H 0.8574(4) 0.5247(4) -0.0229(3) 0.095 Uiso 1 calc R
C42 C 0.8710(6) 0.4085(4) -0.0050(4) 0.116(3) Uani 1 d .
H42A H 0.8848(6) 0.4073(4) -0.0557(4) 0.139 Uiso 1 calc R
H42B H 0.8283(6) 0.3673(4) -0.0006(4) 0.139 Uiso 1 calc R
C43 C 0.9488(4) 0.3937(4) 0.0499(5) 0.092(2) Uani 1 d .
H43A H 0.9528(4) 0.3375(4) 0.0654(5) 0.110 Uiso 1 calc R
H43B H 1.0002(4) 0.4085(4) 0.0295(5) 0.110 Uiso 1 calc R
C44 C 0.9354(4) 0.4461(4) 0.1119(4) 0.078(2) Uani 1 d .
H44A H 0.9170(4) 0.4146(4) 0.1520(4) 0.093 Uiso 1 calc R
H44B H 0.9885(4) 0.4733(4) 0.1316(4) 0.093 Uiso 1 calc R

loop_
_atom_type_symbol
_atom_type_description
_atom_type_scat_dispersion_real
_atom_type_scat_dispersion_imag
_atom_type_scat_source
C C 0.0033 0.0016 'International Tables Vol C Tables 4.2.6.8 and 6.1.1.4'
H H 0.0000 0.0000 'International Tables Vol C Tables 4.2.6.8 and 6.1.1.4'
Al Al 0.0645 0.0514 'International Tables Vol C Tables 4.2.6.8 and 6.1.1.4'
Li Li -0.0003 0.0001 'International Tables Vol C Tables 4.2.6.8 and 6.1.1.4'
N N 0.0061 0.0033 'International Tables Vol C Tables 4.2.6.8 and 6.1.1.4'
O O 0.0106 0.0060 'International Tables Vol C Tables 4.2.6.8 and 6.1.1.4'
Si Si 0.0817 0.0704 'International Tables Vol C Tables 4.2.6.8 and 6.1.1.4'

loop_
_geom_angle_atom_site_label_1
_geom_angle_atom_site_label_2
_geom_angle_atom_site_label_3
_geom_angle
N3 Al N2 110.4(2)
N3 Al N1 108.4(2)
N2 Al N1 108.9(2)
N3 Al C1 112.0(2)
N2 Al C1 110.4(2)
N1 Al C1 106.7(2)
C4 Si1 C3 104.7(2)
C4 Si1 C2 105.0(2)
C3 Si1 C2 105.2(2)
C4 Si1 C1 113.9(2)
C3 Si1 C1 114.2(2)
C2 Si1 C1 112.9(2)
C6 Si2 C7 103.0(2)
C6 Si2 C1 113.6(2)
C7 Si2 C1 115.4(2)
C6 Si2 C5 105.6(2)
C7 Si2 C5 103.7(2)
C1 Si2 C5 114.3(2)
C1 Si3 C9 114.9(2)
C1 Si3 C8 114.1(2)
C9 Si3 C8 103.8(2)
C1 Si3 C10 114.3(2)
C9 Si3 C10 103.9(2)
C8 Si3 C10 104.5(2)
C11 N1 Al 140.2(3)
C17 N2 Al 131.1(3)
C23 N3 Al 137.6(3)
O3 Li O1 106.6(5)
O3 Li O2 108.6(4)
O1 Li O2 113.1(5)
O3 Li O4 107.2(4)
O1 Li O4 112.2(4)
O2 Li O4 108.8(5)
C32 O1 C29 107.5(5)
C32 O1 Li 130.1(5)
C29 O1 Li 120.4(4)
C36 O2 C33 109.8(5)
C36 O2 Li 129.2(4)
C33 O2 Li 120.8(4)
C37 O3 C40 107.0(5)
C37 O3 Li 129.0(4)
C40 O3 Li 122.2(5)
C44 O4 C41 109.7(5)
C44 O4 Li 129.6(4)
C41 O4 Li 119.3(4)
Si3 C1 Si1 110.6(2)
Si3 C1 Si2 110.2(2)
Si1 C1 Si2 109.8(2)
Si3 C1 Al 107.1(2)
Si1 C1 Al 108.0(2)
Si2 C1 Al 111.1(2)
N1 C11 C16 122.7(4)
N1 C11 C12 120.7(4)
C16 C11 C12 116.5(4)
C13 C12 C11 121.1(5)
C12 C13 C14 121.4(6)
C13 C14 C15 118.6(5)
C16 C15 C14 120.0(6)
C15 C16 C11 122.3(5)
N2 C17 C18 122.4(4)
N2 C17 C22 121.0(4)
C18 C17 C22 116.5(4)
C19 C18 C17 122.3(4)
C20 C19 C18 120.4(5)
C19 C20 C21 118.8(5)
C22 C21 C20 121.2(5)
C21 C22 C17 120.7(4)
N3 C23 C28 121.9(5)
N3 C23 C24 122.1(4)
C28 C23 C24 116.0(5)
C25 C24 C23 121.1(5)
C24 C25 C26 121.3(6)
C27 C26 C25 118.7(6)
C26 C27 C28 120.5(6)
C27 C28 C23 122.3(5)
O1 C29 C30 107.3(6)
C31 C30 C29 106.4(7)
C30 C31 C32 104.8(6)
O1 C32 C31 107.2(6)
O2 C33 C34 107.6(5)
C33 C34 C35 105.4(5)
C36 C35 C34 105.6(5)
O2 C36 C35 109.9(6)
O3 C37 C38 108.5(6)
C39 C38 C37 103.7(7)
C40 C39 C38 109.5(8)
C39 C40 O3 106.8(7)
C42 C41 O4 106.8(6)
C41 C42 C43 107.5(6)
C44 C43 C42 102.3(5)
O4 C44 C43 108.2(5)

loop_
_geom_bond_atom_site_label_1
_geom_bond_atom_site_label_2
_geom_bond_distance
Al N3 1.848(4)
Al N2 1.851(4)
Al N1 1.853(4)
Al C1 2.044(4)
Si1 C4 1.872(5)
Si1 C3 1.876(5)
Si1 C2 1.876(5)
Si1 C1 1.877(4)
Si2 C6 1.877(5)
Si2 C7 1.880(5)
Si2 C1 1.881(4)
Si2 C5 1.884(5)
Si3 C1 1.875(4)
Si3 C9 1.879(5)
Si3 C8 1.881(5)
Si3 C10 1.891(5)
N1 C11 1.380(5)
N2 C17 1.381(5)
N3 C23 1.374(6)
Li O3 1.890(9)
Li O1 1.900(9)
Li O2 1.910(9)
Li O4 1.917(9)
O1 C32 1.405(7)
O1 C29 1.418(7)
O2 C36 1.367(7)
O2 C33 1.427(6)
O3 C37 1.401(7)
O3 C40 1.430(7)
O4 C44 1.415(6)
O4 C41 1.426(6)
C11 C16 1.383(6)
C11 C12 1.409(6)
C12 C13 1.360(7)
C13 C14 1.368(8)
C14 C15 1.393(8)
C15 C16 1.364(7)
C17 C18 1.392(6)
C17 C22 1.404(6)
C18 C19 1.376(6)
C19 C20 1.368(6)
C20 C21 1.384(6)
C21 C22 1.379(6)
C23 C28 1.407(7)
C23 C24 1.408(7)
C24 C25 1.380(7)
C25 C26 1.388(8)
C26 C27 1.371(9)
C27 C28 1.382(8)
C29 C30 1.440(8)
C30 C31 1.401(9)
C31 C32 1.487(9)
C33 C34 1.485(8)
C34 C35 1.494(9)
C35 C36 1.459(8)
C37 C38 1.471(10)
C38 C39 1.411(12)
C39 C40 1.390(11)
C41 C42 1.425(9)
C42 C43 1.505(9)
C43 C44 1.483(8)

loop_
_geom_torsion_atom_site_label_1
_geom_torsion_atom_site_label_2
_geom_torsion_atom_site_label_3
_geom_torsion_atom_site_label_4
_geom_torsion
N3 Al N1 C11 -15.4(5)
N2 Al N1 C11 104.7(5)
C1 Al N1 C11 -136.2(5)
N3 Al N2 C17 67.5(4)
N1 Al N2 C17 -51.4(4)
C1 Al N2 C17 -168.2(4)
N2 Al N3 C23 23.6(5)
N1 Al N3 C23 142.8(5)
C1 Al N3 C23 -99.8(5)
O3 Li O1 C32 -164.2(6)
O2 Li O1 C32 76.4(8)
O4 Li O1 C32 -47.1(9)
O3 Li O1 C29 33.7(7)
O2 Li O1 C29 -85.6(6)
O4 Li O1 C29 150.8(5)
O3 Li O2 C36 107.6(7)
O1 Li O2 C36 -134.3(6)
O4 Li O2 C36 -8.8(8)
O3 Li O2 C33 -68.2(6)
O1 Li O2 C33 49.9(7)
O4 Li O2 C33 175.4(5)
O1 Li O3 C37 -135.1(6)
O2 Li O3 C37 -12.9(8)
O4 Li O3 C37 104.5(7)
O1 Li O3 C40 62.4(7)
O2 Li O3 C40 -175.4(5)
O4 Li O3 C40 -58.0(7)
O3 Li O4 C44 149.6(5)
O1 Li O4 C44 32.8(8)
O2 Li O4 C44 -93.1(6)
O3 Li O4 C41 -45.7(6)
O1 Li O4 C41 -162.4(5)
O2 Li O4 C41 71.7(6)
C9 Si3 C1 Si1 160.5(2)
C8 Si3 C1 Si1 -79.8(3)
C10 Si3 C1 Si1 40.5(3)
C9 Si3 C1 Si2 38.9(3)
C8 Si3 C1 Si2 158.6(2)
C10 Si3 C1 Si2 -81.1(3)
C9 Si3 C1 Al -82.0(3)
C8 Si3 C1 Al 37.7(3)
C10 Si3 C1 Al 158.0(2)
C4 Si1 C1 Si3 -79.1(3)
C3 Si1 C1 Si3 41.2(3)
C2 Si1 C1 Si3 161.3(2)
C4 Si1 C1 Si2 42.8(3)
C3 Si1 C1 Si2 163.1(2)
C2 Si1 C1 Si2 -76.8(3)
C4 Si1 C1 Al 164.1(2)
C3 Si1 C1 Al -75.6(3)
C2 Si1 C1 Al 44.4(3)
C6 Si2 C1 Si3 -79.1(3)
C7 Si2 C1 Si3 162.3(2)
C5 Si2 C1 Si3 42.2(3)
C6 Si2 C1 Si1 158.8(2)
C7 Si2 C1 Si1 40.2(3)
C5 Si2 C1 Si1 -79.9(3)
C6 Si2 C1 Al 39.4(3)
C7 Si2 C1 Al -79.2(3)
C5 Si2 C1 Al 160.7(2)
N3 Al C1 Si3 -73.1(2)
N2 Al C1 Si3 163.4(2)
N1 Al C1 Si3 45.3(2)
N3 Al C1 Si1 46.0(2)
N2 Al C1 Si1 -77.4(2)
N1 Al C1 Si1 164.4(2)
N3 Al C1 Si2 166.5(2)
N2 Al C1 Si2 43.1(3)
N1 Al C1 Si2 -75.1(2)
Al N1 C11 C16 3.0(7)
Al N1 C11 C12 -177.1(4)
N1 C11 C12 C13 -179.5(4)
C16 C11 C12 C13 0.5(7)
C11 C12 C13 C14 -1.2(8)
C12 C13 C14 C15 1.2(9)
C13 C14 C15 C16 -0.4(8)
C14 C15 C16 C11 -0.3(8)
N1 C11 C16 C15 -179.8(5)
C12 C11 C16 C15 0.3(7)
Al N2 C17 C18 -171.7(4)
Al N2 C17 C22 6.9(6)
N2 C17 C18 C19 -179.5(4)
C22 C17 C18 C19 1.9(7)
C17 C18 C19 C20 -1.1(8)
C18 C19 C20 C21 0.1(8)
C19 C20 C21 C22 -0.1(8)
C20 C21 C22 C17 1.0(8)
N2 C17 C22 C21 179.5(4)
C18 C17 C22 C21 -1.8(7)
Al N3 C23 C28 159.8(4)
Al N3 C23 C24 -19.7(8)
N3 C23 C24 C25 177.5(6)
C28 C23 C24 C25 -2.1(8)
C23 C24 C25 C26 3.1(11)
C24 C25 C26 C27 -1.7(12)
C25 C26 C27 C28 -0.4(11)
C26 C27 C28 C23 1.3(10)
N3 C23 C28 C27 -179.6(5)
C24 C23 C28 C27 0.0(8)
C32 O1 C29 C30 -12.7(9)
Li O1 C29 C30 153.0(6)
O1 C29 C30 C31 24.7(10)
C29 C30 C31 C32 -25.9(11)
C29 O1 C32 C31 -3.3(9)
Li O1 C32 C31 -167.1(6)
C30 C31 C32 O1 18.4(11)
C36 O2 C33 C34 8.5(8)
Li O2 C33 C34 -174.9(5)
O2 C33 C34 C35 -0.6(7)
C33 C34 C35 C36 -6.8(8)
C33 O2 C36 C35 -13.2(8)
Li O2 C36 C35 170.6(5)
C34 C35 C36 O2 12.4(8)
C40 O3 C37 C38 2.2(9)
Li O3 C37 C38 -162.4(6)
O3 C37 C38 C39 10.5(11)
C37 C38 C39 C40 -19.8(13)
C38 C39 C40 O3 21.8(13)
C37 O3 C40 C39 -14.4(10)
Li O3 C40 C39 151.5(8)
C44 O4 C41 C42 9.9(8)
Li O4 C41 C42 -157.6(6)
O4 C41 C42 C43 -21.2(9)
C41 C42 C43 C44 23.7(9)
C41 O4 C44 C43 5.5(7)
Li O4 C44 C43 171.4(5)
C42 C43 C44 O4 -17.5(7)
